data_1519460
loop_
_publ_author_name
'Wood, Mark E.'
'Coles, Simon J.'
'Hursthouse, Michael B.'

_publ_section_title
;
 C11H14NO
;
_journal_name_full 'Crystal Structure Report Archive'
_journal_page_first 896
_journal_year 2002
_chemical_formula_sum 'C22 H28 N2 O2'
_chemical_formula_weight 352.46
_space_group_IT_number 29
_symmetry_cell_setting orthorhombic
_symmetry_space_group_name_Hall 'P 2c -2ac'
_symmetry_space_group_name_H-M 'P c a 21'
_atom_sites_solution_hydrogens geom
_atom_sites_solution_primary direct
_atom_sites_solution_secondary difmap
_cell_angle_alpha 90.00
_cell_angle_beta 90.00
_cell_angle_gamma 90.00
_cell_formula_units_Z 4
_cell_length_a 17.1687(3)
_cell_length_b 6.09270(10)
_cell_length_c 18.4778(4)
_cell_measurement_reflns_used 11139
_cell_measurement_temperature 120(2)
_cell_measurement_theta_max 27.48
_cell_measurement_theta_min 2.91
_cell_volume 1932.85(6)
_computing_cell_refinement 'DENZO and COLLECT'
_computing_data_collection
;
'DENZO (Otwinowski and Minor, 1997) & COLLECT (Hooft, 1998) '
;
_computing_data_reduction 'DENZO and COLLECT'
_computing_publication_material SHELXL-97
_computing_structure_refinement 'SHELXL-97 (Sheldrick, 2008)'
_computing_structure_solution 'SHELXS-97 (Sheldrick, 2008)'
_diffrn_ambient_temperature 120(2)
_diffrn_detector_area_resol_mean 9.091
_diffrn_measured_fraction_theta_full 0.993
_diffrn_measured_fraction_theta_max 0.993
_diffrn_measurement_device_type 'Nonius KappaCCD'
_diffrn_measurement_method '\f & \w scans'
_diffrn_radiation_monochromator graphite
_diffrn_radiation_source 'Nonius FR591 rotating anode'
_diffrn_radiation_type MoK\a
_diffrn_radiation_wavelength 0.71073
_diffrn_reflns_av_R_equivalents 0.0535
_diffrn_reflns_av_sigmaI/netI 0.0254
_diffrn_reflns_limit_h_max 22
_diffrn_reflns_limit_h_min -21
_diffrn_reflns_limit_k_max 7
_diffrn_reflns_limit_k_min -7
_diffrn_reflns_limit_l_max 23
_diffrn_reflns_limit_l_min -22
_diffrn_reflns_number 20822
_diffrn_reflns_theta_full 27.49
_diffrn_reflns_theta_max 27.49
_diffrn_reflns_theta_min 3.24
_exptl_absorpt_coefficient_mu 0.078
_exptl_absorpt_correction_T_max 0.9938
_exptl_absorpt_correction_T_min 0.9786
_exptl_absorpt_correction_type multi-scan
_exptl_absorpt_process_details 'SORTAV (Blessing, 1997)'
_exptl_crystal_colour colourless
_exptl_crystal_density_diffrn 1.211
_exptl_crystal_density_method 'not measured'
_exptl_crystal_description block
_exptl_crystal_F_000 760
_exptl_crystal_size_max 0.28
_exptl_crystal_size_mid 0.12
_exptl_crystal_size_min 0.08
_refine_diff_density_max 0.159
_refine_diff_density_min -0.128
_refine_diff_density_rms 0.028
_refine_ls_extinction_coef 0.025(5)
_refine_ls_extinction_expression Fc^*^=kFc[1+0.001xFc^2^\l^3^/sin(2\q)]^-1/4^
_refine_ls_extinction_method SHELXL
_refine_ls_goodness_of_fit_ref 1.037
_refine_ls_hydrogen_treatment constr
_refine_ls_matrix_type full
_refine_ls_number_parameters 238
_refine_ls_number_reflns 2272
_refine_ls_number_restraints 1
_refine_ls_restrained_S_all 1.037
_refine_ls_R_factor_all 0.0559
_refine_ls_R_factor_gt 0.0407
_refine_ls_shift/su_max 0.006
_refine_ls_shift/su_mean 0.001
_refine_ls_structure_factor_coef Fsqd
_refine_ls_weighting_details 'calc w=1/[\s^2^(Fo^2^)+(0.0628P)^2^+0.2050P] where P=(Fo^2^+2Fc^2^)/3'
_refine_ls_weighting_scheme calc
_refine_ls_wR_factor_gt 0.1057
_refine_ls_wR_factor_ref 0.1156
_reflns_number_gt 1807
_reflns_number_total 2272
_reflns_threshold_expression >2\s(I)
_cod_data_source_file eCrystal-896.cif
_cod_data_source_block s92
_cod_depositor_comments
;
Citation :
Wood, Mark E. and Coles, Simon J. and Hursthouse, Michael B. (2002) 
University of Southampton, Crystal Structure Report Archive. 
(doi:10.5258/ecrystals/896)

More at:
http://ecrystals.chem.soton.ac.uk/896/

The following automatic conversions were performed:

'_symmetry_cell_setting' value 'Orthorhombic' changed to
'orthorhombic' according to the built-in table from CIF Core
dictionary named 'cif_core.dic' version 2.4.1 from 2010-06-29.

Automatic conversion script
Id: cif_fix_values 3105 2015-03-04 15:46:00Z robertas 
;
_cod_original_sg_symbol_H-M Pca2(1)
_cod_database_code 1519460

loop_
_symmetry_equiv_pos_as_xyz
'x, y, z'
'-x, -y, z+1/2'
'x+1/2, -y, z'
'-x+1/2, y, z+1/2'

loop_
_atom_site_label
_atom_site_type_symbol
_atom_site_fract_x
_atom_site_fract_y
_atom_site_fract_z
_atom_site_U_iso_or_equiv
_atom_site_adp_type
_atom_site_occupancy
_atom_site_symmetry_multiplicity
_atom_site_calc_flag
_atom_site_refinement_flags
_atom_site_disorder_assembly
_atom_site_disorder_group
C1 C 0.15067(13) 0.8315(5) 0.06414(14) 0.0511(6) Uani 1 1 d . . .
C2 C 0.16226(19) 1.0335(6) 0.0956(2) 0.0640(8) Uani 1 1 d . . .
H2 H 0.1981 1.1338 0.0745 0.077 Uiso 1 1 calc R . .
C3 C 0.1219(2) 1.0922(8) 0.1581(2) 0.0877(12) Uani 1 1 d . . .
H3 H 0.1300 1.2322 0.1796 0.105 Uiso 1 1 calc R . .
C4 C 0.0703(2) 0.9461(10) 0.1886(2) 0.0994(16) Uani 1 1 d . . .
H4 H 0.0439 0.9830 0.2322 0.119 Uiso 1 1 calc R . .
C5 C 0.0572(2) 0.7507(9) 0.1567(2) 0.0921(13) Uani 1 1 d . . .
H5 H 0.0202 0.6524 0.1769 0.110 Uiso 1 1 calc R . .
C6 C 0.09721(17) 0.6924(6) 0.09490(18) 0.0679(8) Uani 1 1 d . . .
H6 H 0.0876 0.5536 0.0732 0.081 Uiso 1 1 calc R . .
C7 C 0.19526(15) 0.7708(6) -0.00285(16) 0.0608(7) Uani 1 1 d . . .
H7A H 0.1776 0.6256 -0.0204 0.073 Uiso 1 1 calc R . .
H7B H 0.1847 0.8800 -0.0413 0.073 Uiso 1 1 calc R . .
C8 C 0.29893(15) 0.5676(5) 0.05492(15) 0.0557(7) Uani 1 1 d . . .
H8A H 0.2872 0.4340 0.0264 0.067 Uiso 1 1 calc R . .
H8B H 0.2663 0.5651 0.0991 0.067 Uiso 1 1 calc R . .
C9 C 0.38296(15) 0.5680(6) 0.07575(15) 0.0582(7) Uani 1 1 d . . .
H9A H 0.3934 0.6935 0.1084 0.070 Uiso 1 1 calc R . .
H9B H 0.3953 0.4312 0.1023 0.070 Uiso 1 1 calc R . .
C10 C 0.41545(13) 0.7755(4) -0.03014(12) 0.0402(5) Uani 1 1 d . . .
C11 C 0.43556(17) 0.9832(5) 0.0116(2) 0.0586(8) Uani 1 1 d . . .
H11A H 0.3919 1.0229 0.0431 0.088 Uiso 1 1 calc R . .
H11B H 0.4456 1.1030 -0.0225 0.088 Uiso 1 1 calc R . .
H11C H 0.4821 0.9574 0.0411 0.088 Uiso 1 1 calc R . .
C12 C 0.32795(13) 0.7792(4) -0.05324(13) 0.0413(5) Uani 1 1 d . . .
C13 C 0.31039(16) 0.9889(4) -0.0958(2) 0.0566(8) Uani 1 1 d . . .
H13A H 0.3546 1.0237 -0.1273 0.085 Uiso 1 1 calc R . .
H13B H 0.3017 1.1105 -0.0620 0.085 Uiso 1 1 calc R . .
H13C H 0.2636 0.9669 -0.1254 0.085 Uiso 1 1 calc R . .
C14 C 0.35816(15) 0.5703(5) -0.15905(14) 0.0560(6) Uani 1 1 d . . .
H14A H 0.3491 0.6974 -0.1914 0.067 Uiso 1 1 calc R . .
H14B H 0.3443 0.4352 -0.1859 0.067 Uiso 1 1 calc R . .
C15 C 0.44277(14) 0.5622(5) -0.13775(15) 0.0513(6) Uani 1 1 d . . .
H15A H 0.4528 0.4276 -0.1092 0.062 Uiso 1 1 calc R . .
H15B H 0.4756 0.5568 -0.1818 0.062 Uiso 1 1 calc R . .
C16 C 0.54819(14) 0.7548(5) -0.08094(14) 0.0559(7) Uani 1 1 d . . .
H16A H 0.5647 0.6061 -0.0658 0.067 Uiso 1 1 calc R . .
H16B H 0.5602 0.8578 -0.0410 0.067 Uiso 1 1 calc R . .
C17 C 0.59274(13) 0.8215(5) -0.14749(14) 0.0492(6) Uani 1 1 d . . .
C18 C 0.58320(18) 1.0283(6) -0.17687(19) 0.0594(7) Uani 1 1 d . . .
H18 H 0.5486 1.1287 -0.1542 0.071 Uiso 1 1 calc R . .
C19 C 0.62265(18) 1.0923(6) -0.23821(18) 0.0705(8) Uani 1 1 d . . .
H19 H 0.6154 1.2359 -0.2571 0.085 Uiso 1 1 calc R . .
C20 C 0.6722(2) 0.9495(7) -0.2720(2) 0.0756(10) Uani 1 1 d . . .
H20 H 0.6988 0.9927 -0.3148 0.091 Uiso 1 1 calc R . .
C21 C 0.68325(18) 0.7437(6) -0.24376(19) 0.0741(9) Uani 1 1 d . . .
H21 H 0.7177 0.6444 -0.2671 0.089 Uiso 1 1 calc R . .
C22 C 0.64430(16) 0.6788(5) -0.18101(16) 0.0617(7) Uani 1 1 d . . .
H22 H 0.6531 0.5370 -0.1613 0.074 Uiso 1 1 calc R . .
N1 N 0.28007(11) 0.7629(3) 0.01194(11) 0.0454(5) Uani 1 1 d . . .
N2 N 0.46347(11) 0.7551(3) -0.09479(11) 0.0437(4) Uani 1 1 d . . .
O1 O 0.43141(9) 0.5842(3) 0.01339(9) 0.0499(4) Uani 1 1 d . . .
O2 O 0.31018(9) 0.5893(3) -0.09677(9) 0.0512(4) Uani 1 1 d . . .

loop_
_atom_site_aniso_label
_atom_site_aniso_U_11
_atom_site_aniso_U_22
_atom_site_aniso_U_33
_atom_site_aniso_U_23
_atom_site_aniso_U_13
_atom_site_aniso_U_12
C1 0.0334(11) 0.0752(18) 0.0448(13) 0.0018(12) -0.0029(10) 0.0013(11)
C2 0.0537(15) 0.0765(19) 0.062(2) -0.0008(16) -0.0014(15) 0.0030(14)
C3 0.079(2) 0.117(3) 0.068(2) -0.024(2) -0.0084(18) 0.035(2)
C4 0.0532(18) 0.196(5) 0.050(2) 0.001(3) 0.0090(17) 0.031(3)
C5 0.0530(17) 0.167(4) 0.056(2) 0.030(2) 0.0022(16) -0.014(2)
C6 0.0495(15) 0.091(2) 0.0630(18) 0.0140(16) -0.0042(13) -0.0119(14)
C7 0.0391(13) 0.091(2) 0.0520(15) -0.0083(14) -0.0017(11) -0.0029(12)
C8 0.0588(15) 0.0596(16) 0.0489(16) 0.0094(14) 0.0109(12) -0.0015(12)
C9 0.0591(15) 0.0754(19) 0.0403(13) 0.0135(14) 0.0073(11) 0.0159(14)
C10 0.0393(11) 0.0451(12) 0.0361(11) 0.0011(9) -0.0010(9) 0.0002(9)
C11 0.0524(15) 0.0655(19) 0.058(2) -0.0146(13) 0.0005(14) -0.0105(12)
C12 0.0378(10) 0.0471(12) 0.0389(11) -0.0013(10) -0.0011(9) -0.0003(9)
C13 0.0537(15) 0.0603(18) 0.056(2) 0.0106(13) -0.0012(14) 0.0093(11)
C14 0.0579(14) 0.0674(17) 0.0426(14) -0.0106(13) 0.0044(11) -0.0094(13)
C15 0.0562(14) 0.0553(14) 0.0423(13) -0.0036(13) 0.0093(11) -0.0002(12)
C16 0.0379(11) 0.0845(19) 0.0454(13) 0.0097(12) -0.0014(10) 0.0022(12)
C17 0.0330(10) 0.0696(16) 0.0449(13) -0.0013(12) -0.0033(9) -0.0024(10)
C18 0.0522(14) 0.0732(18) 0.0527(17) 0.0015(15) 0.0009(14) 0.0032(13)
C19 0.0686(19) 0.083(2) 0.0602(18) 0.0124(17) -0.0036(15) -0.0092(17)
C20 0.0596(17) 0.116(3) 0.0513(19) 0.0061(19) 0.0038(15) -0.0133(19)
C21 0.0515(16) 0.106(3) 0.0646(18) -0.0185(18) 0.0094(14) 0.0072(17)
C22 0.0508(14) 0.0742(19) 0.0602(17) -0.0035(14) 0.0019(12) 0.0052(13)
N1 0.0361(9) 0.0588(12) 0.0412(10) 0.0006(9) 0.0012(9) 0.0021(9)
N2 0.0368(9) 0.0550(11) 0.0393(10) -0.0001(9) 0.0004(8) -0.0008(8)
O1 0.0492(9) 0.0585(11) 0.0420(9) 0.0083(8) 0.0033(7) 0.0135(8)
O2 0.0497(9) 0.0618(11) 0.0421(9) -0.0101(9) 0.0045(7) -0.0141(8)

loop_
_atom_type_symbol
_atom_type_description
_atom_type_scat_dispersion_real
_atom_type_scat_dispersion_imag
_atom_type_scat_source
C C 0.0033 0.0000 'International Tables Vol C Tables 4.2.6.8 and 6.1.1.4'
H H 0.0000 0.0000 'International Tables Vol C Tables 4.2.6.8 and 6.1.1.4'
N N 0.0061 0.0000 'International Tables Vol C Tables 4.2.6.8 and 6.1.1.4'
O O 0.0106 0.0000 'International Tables Vol C Tables 4.2.6.8 and 6.1.1.4'

loop_
_geom_angle_atom_site_label_1
_geom_angle_atom_site_label_2
_geom_angle_atom_site_label_3
_geom_angle
_geom_angle_site_symmetry_1
_geom_angle_site_symmetry_3
C6 C1 C2 118.3(3) . .
C6 C1 C7 122.0(3) . .
C2 C1 C7 119.7(3) . .
C1 C2 C3 120.5(4) . .
C1 C2 H2 119.7 . .
C3 C2 H2 119.7 . .
C4 C3 C2 119.5(4) . .
C4 C3 H3 120.2 . .
C2 C3 H3 120.2 . .
C5 C4 C3 120.0(4) . .
C5 C4 H4 120.0 . .
C3 C4 H4 120.0 . .
C4 C5 C6 120.5(4) . .
C4 C5 H5 119.8 . .
C6 C5 H5 119.8 . .
C1 C6 C5 121.1(4) . .
C1 C6 H6 119.4 . .
C5 C6 H6 119.4 . .
N1 C7 C1 110.9(2) . .
N1 C7 H7A 109.5 . .
C1 C7 H7A 109.5 . .
N1 C7 H7B 109.5 . .
C1 C7 H7B 109.5 . .
H7A C7 H7B 108.0 . .
N1 C8 C9 110.6(2) . .
N1 C8 H8A 109.5 . .
C9 C8 H8A 109.5 . .
N1 C8 H8B 109.5 . .
C9 C8 H8B 109.5 . .
H8A C8 H8B 108.1 . .
O1 C9 C8 110.8(2) . .
O1 C9 H9A 109.5 . .
C8 C9 H9A 109.5 . .
O1 C9 H9B 109.5 . .
C8 C9 H9B 109.5 . .
H9A C9 H9B 108.1 . .
O1 C10 N2 106.30(17) . .
O1 C10 C11 110.3(2) . .
N2 C10 C11 111.0(2) . .
O1 C10 C12 110.28(19) . .
N2 C10 C12 108.75(15) . .
C11 C10 C12 110.2(2) . .
C10 C11 H11A 109.5 . .
C10 C11 H11B 109.5 . .
H11A C11 H11B 109.5 . .
C10 C11 H11C 109.5 . .
H11A C11 H11C 109.5 . .
H11B C11 H11C 109.5 . .
O2 C12 N1 106.64(18) . .
O2 C12 C13 110.0(2) . .
N1 C12 C13 111.7(2) . .
O2 C12 C10 110.15(19) . .
N1 C12 C10 108.35(16) . .
C13 C12 C10 110.0(2) . .
C12 C13 H13A 109.5 . .
C12 C13 H13B 109.5 . .
H13A C13 H13B 109.5 . .
C12 C13 H13C 109.5 . .
H13A C13 H13C 109.5 . .
H13B C13 H13C 109.5 . .
O2 C14 C15 110.5(2) . .
O2 C14 H14A 109.5 . .
C15 C14 H14A 109.5 . .
O2 C14 H14B 109.5 . .
C15 C14 H14B 109.5 . .
H14A C14 H14B 108.1 . .
N2 C15 C14 110.5(2) . .
N2 C15 H15A 109.6 . .
C14 C15 H15A 109.6 . .
N2 C15 H15B 109.6 . .
C14 C15 H15B 109.6 . .
H15A C15 H15B 108.1 . .
N2 C16 C17 111.03(19) . .
N2 C16 H16A 109.4 . .
C17 C16 H16A 109.4 . .
N2 C16 H16B 109.4 . .
C17 C16 H16B 109.4 . .
H16A C16 H16B 108.0 . .
C18 C17 C22 118.1(3) . .
C18 C17 C16 120.5(3) . .
C22 C17 C16 121.4(3) . .
C19 C18 C17 121.6(3) . .
C19 C18 H18 119.2 . .
C17 C18 H18 119.2 . .
C20 C19 C18 120.1(4) . .
C20 C19 H19 120.0 . .
C18 C19 H19 120.0 . .
C19 C20 C21 119.6(3) . .
C19 C20 H20 120.2 . .
C21 C20 H20 120.2 . .
C20 C21 C22 120.6(3) . .
C20 C21 H21 119.7 . .
C22 C21 H21 119.7 . .
C17 C22 C21 120.0(3) . .
C17 C22 H22 120.0 . .
C21 C22 H22 120.0 . .
C12 N1 C8 112.16(18) . .
C12 N1 C7 113.47(19) . .
C8 N1 C7 110.0(2) . .
C10 N2 C15 112.11(18) . .
C10 N2 C16 114.54(19) . .
C15 N2 C16 109.4(2) . .
C9 O1 C10 113.33(18) . .
C14 O2 C12 113.25(18) . .

loop_
_geom_bond_atom_site_label_1
_geom_bond_atom_site_label_2
_geom_bond_distance
_geom_bond_site_symmetry_2
C1 C6 1.372(4) .
C1 C2 1.376(4) .
C1 C7 1.502(4) .
C2 C3 1.394(5) .
C2 H2 0.9500 .
C3 C4 1.377(6) .
C3 H3 0.9500 .
C4 C5 1.348(7) .
C4 H4 0.9500 .
C5 C6 1.379(5) .
C5 H5 0.9500 .
C6 H6 0.9500 .
C7 N1 1.482(3) .
C7 H7A 0.9900 .
C7 H7B 0.9900 .
C8 N1 1.467(4) .
C8 C9 1.493(4) .
C8 H8A 0.9900 .
C8 H8B 0.9900 .
C9 O1 1.424(3) .
C9 H9A 0.9900 .
C9 H9B 0.9900 .
C10 O1 1.443(3) .
C10 N2 1.457(3) .
C10 C11 1.522(4) .
C10 C12 1.562(3) .
C11 H11A 0.9800 .
C11 H11B 0.9800 .
C11 H11C 0.9800 .
C12 O2 1.442(3) .
C12 N1 1.461(3) .
C12 C13 1.531(4) .
C13 H13A 0.9800 .
C13 H13B 0.9800 .
C13 H13C 0.9800 .
C14 O2 1.420(3) .
C14 C15 1.506(4) .
C14 H14A 0.9900 .
C14 H14B 0.9900 .
C15 N2 1.462(3) .
C15 H15A 0.9900 .
C15 H15B 0.9900 .
C16 N2 1.477(3) .
C16 C17 1.504(4) .
C16 H16A 0.9900 .
C16 H16B 0.9900 .
C17 C18 1.382(4) .
C17 C22 1.387(4) .
C18 C19 1.377(5) .
C18 H18 0.9500 .
C19 C20 1.368(5) .
C19 H19 0.9500 .
C20 C21 1.372(5) .
C20 H20 0.9500 .
C21 C22 1.395(4) .
C21 H21 0.9500 .
C22 H22 0.9500 .
